data_7220049
loop_
_publ_author_name
'SHANMUGAM, SIVAKUMAR'
'Pandi, Dhanalakshmi'
'Seenivasagaperumal, Sriram Babu'
'Thimmarayaperumal, Solaimalai'

_publ_section_title
;
 One-pot chemo/regio/stereoselective generation of library of
 functionalized spiro-oxindoles/pyrrolizines/pyrrolidines from
 \a--aroylidineketene dithioacetals
;
_journal_name_full 'RSC Adv.'
_journal_paper_doi 10.1039/C5RA05123A
_journal_year 2015
_chemical_formula_moiety 'C25 H25 Br N3 O4 S2'
_chemical_formula_sum 'C25 H25 Br N3 O4 S2'
_chemical_formula_weight 575.52
_space_group_crystal_system monoclinic
_space_group_IT_number 13
_space_group_name_Hall '-P 2yac'
_space_group_name_H-M_alt 'P 1 2/n 1'
_symmetry_space_group_name_Hall '-P 2yac'
_symmetry_space_group_name_H-M 'P 1 2/n 1'
_audit_update_record
;
2014-02-24 deposited with the CCDC.
2015-03-31 downloaded from the CCDC.
;
_cell_angle_alpha 90
_cell_angle_beta 105.463(3)
_cell_angle_gamma 90
_cell_formula_units_Z 8
_cell_length_a 18.2286(12)
_cell_length_b 9.6157(6)
_cell_length_c 30.5098(19)
_cell_measurement_temperature 296(2)
_cell_volume 5154.2(6)
_diffrn_ambient_temperature 296(2)
_diffrn_measured_fraction_theta_full 0.9998
_diffrn_measured_fraction_theta_max 0.9998
_diffrn_radiation_wavelength 0.71073
_diffrn_reflns_av_R_equivalents 0.0955
_diffrn_reflns_av_unetI/netI 0.0805
_diffrn_reflns_limit_h_max 25
_diffrn_reflns_limit_h_min -26
_diffrn_reflns_limit_k_max 13
_diffrn_reflns_limit_k_min -13
_diffrn_reflns_limit_l_max 42
_diffrn_reflns_limit_l_min -43
_diffrn_reflns_number 113097
_diffrn_reflns_theta_full 25.9986
_diffrn_reflns_theta_max 26.00
_diffrn_reflns_theta_min 1.50
_exptl_absorpt_coefficient_mu 1.794
_exptl_absorpt_correction_T_max 0.778
_exptl_absorpt_correction_T_min 0.643
_exptl_absorpt_process_details empirical
_exptl_crystal_density_diffrn 1.483
_exptl_crystal_F_000 2360.00
_exptl_crystal_size_max 0.34
_exptl_crystal_size_mid 0.21
_exptl_crystal_size_min 0.14
_refine_diff_density_max 0.9979
_refine_diff_density_min -0.9954
_refine_diff_density_rms 0.1124
_refine_ls_d_res_high 0.8107
_refine_ls_d_res_low 13.5726
_refine_ls_goodness_of_fit_ref 1.0506
_refine_ls_hydrogen_treatment mixed
_refine_ls_matrix_type full
_refine_ls_number_constraints 86
_refine_ls_number_parameters 634
_refine_ls_number_reflns 10142
_refine_ls_number_restraints 0
_refine_ls_restrained_S_all 1.0506
_refine_ls_R_factor_all 0.0772
_refine_ls_R_factor_gt 0.0474
_refine_ls_shift/su_max 0.0008
_refine_ls_shift/su_mean 0.0000
_refine_ls_structure_factor_coef Fsqd
_refine_ls_weighting_details 'w=1/[\s^2^(Fo^2^)+(0.0534P)^2^+4.8099P] where P=(Fo^2^+2Fc^2^)/3'
_refine_ls_weighting_scheme calc
_refine_ls_wR_factor_ref 0.1254
_reflns_Friedel_coverage 0.0
_reflns_limit_h_max 16
_reflns_limit_h_min -22
_reflns_limit_k_max 11
_reflns_limit_k_min 0
_reflns_limit_l_max 37
_reflns_limit_l_min -15
_reflns_number_gt 7147
_reflns_number_total 10142
_reflns_threshold_expression I>=2u(I)
_cod_data_source_file c5ra05123a2.cif
_cod_data_source_block SCP4_0m
_cod_database_code 7220049
_olex2_refinement_description
;
1. Fixed Uiso
 At 1.2 times of:
  H1l of C1l, H1k of C1k, H5a of N5, H5 of C5, H19 of C19, H1r of C1r, H1b of
  C1b, H1q of C1q, H1j of C1j, {H32a,H32b} of C32, {H1pa,H1pb} of C1p, H25 of
  C25, H1n of C1n, H23 of C23, {H34a,H34b} of C34, H26 of C26, H7 of N7, {H1ga,
  H1gb} of C1g, H20 of C20, H11 of C11, H1i of C1i, H27 of C27, {H1ma,H1mb} of
  C1m, H1f of C1f, H15 of C15, H24 of C24, H8 of N8, H10 of C10, H9 of C9, H4
  of N4, {H1oa,H1ob} of C1o, H1a of C1a
 At 1.5 times of:
  {H29a,H29b,H29c} of C29, {H30a,H30b,H30c} of C30, {H1ha,H1hb,H1hc} of C1h,
  {H28a,H28b,H28c} of C28
2.a Ternary CH refined with riding coordinates:
 N4(H4), N7(H7), C9(H9), C11(H11), C5(H5), C10(H10), C15(H15), C19(H19)
2.b Secondary CH2 refined with riding coordinates:
 C1g(H1ga,H1gb), C1m(H1ma,H1mb), C1o(H1oa,H1ob), C1p(H1pa,H1pb), C32(H32a,
 H32b), C34(H34a,H34b)
2.c Aromatic/amide H refined with riding coordinates:
 C1l(H1l), C26(H26), C25(H25), C1j(H1j), C1i(H1i), C27(H27), C23(H23),
 C24(H24), C1r(H1r), C1q(H1q), C1f(H1f), C1k(H1k), C1n(H1n), C20(H20), N5(H5a),
 N8(H8), C1a(H1a), C1b(H1b)
2.d Idealised Me refined as rotating group:
 C1h(H1ha,H1hb,H1hc), C28(H28a,H28b,H28c), C29(H29a,H29b,H29c), C30(H30a,H30b,
 H30c)
;

loop_
_space_group_symop_id
_space_group_symop_operation_xyz
1 x,y,z
2 -x+1/2,y,-z+1/2
3 -x,-y,-z
4 x-1/2,-y,z-1/2

loop_
_atom_site_label
_atom_site_type_symbol
_atom_site_fract_x
_atom_site_fract_y
_atom_site_fract_z
_atom_site_U_iso_or_equiv
_atom_site_adp_type
_atom_site_occupancy
_atom_site_refinement_flags_posn
Br1 Br 0.22588(2) 0.43747(5) 0.545340(12) 0.05955(15) Uani 1.000000 .
Br2 Br 0.70121(2) -0.08012(5) 0.360233(14) 0.05548(14) Uani 1.000000 .
S1 S 0.42050(5) 0.83513(10) 0.44953(3) 0.0442(2) Uani 1.000000 .
S2 S 0.42326(6) 0.35646(11) 0.38452(4) 0.0502(3) Uani 1.000000 .
S3 S 0.37248(6) 0.96715(11) 0.35921(4) 0.0529(3) Uani 1.000000 .
S4 S 0.57972(6) 0.30602(12) 0.43903(3) 0.0550(3) Uani 1.000000 .
O2 O 0.29722(13) 0.6894(3) 0.46371(7) 0.0450(6) Uani 1.000000 .
O3 O 0.09719(14) 0.7599(3) 0.31586(7) 0.0463(6) Uani 1.000000 .
N4 N 0.53275(16) 0.1115(3) 0.20391(8) 0.0305(6) Uani 1.000000 .
O5 O 0.38311(15) 0.2442(3) 0.18170(9) 0.0600(8) Uani 1.000000 .
O6 O 0.1077(2) 1.0565(3) 0.56771(11) 0.0899(12) Uani 1.000000 .
N7 N 0.05254(14) 0.6135(3) 0.38935(9) 0.0308(6) Uani 1.000000 .
O8 O 0.40790(14) 0.2571(3) 0.29906(9) 0.0551(7) Uani 1.000000 .
C9 C 0.18409(16) 0.6290(3) 0.40735(10) 0.0242(6) Uani 1.000000 .
O10 O 0.7852(2) 0.5807(4) 0.32605(14) 0.0956(13) Uani 1.000000 .
C11 C 0.16569(16) 0.5208(3) 0.44006(10) 0.0243(6) Uani 1.000000 .
O12 O 0.77460(19) 0.3674(4) 0.34355(15) 0.1017(14) Uani 1.000000 .
C13 C 0.11151(17) 0.7209(3) 0.39724(10) 0.0255(7) Uani 1.000000 .
C1 C 0.54640(19) -0.1126(3) 0.30504(10) 0.0301(7) Uani 1.000000 .
C2 C 0.25923(17) 0.7051(3) 0.42454(10) 0.0282(7) Uani 1.000000 .
C3 C 0.21546(16) 0.3941(3) 0.45069(10) 0.0265(7) Uani 1.000000 .
C4 C 0.51070(17) 0.2159(3) 0.23303(9) 0.0273(7) Uani 1.000000 .
N5 N 0.09006(17) 0.9419(3) 0.36342(9) 0.0395(7) Uani 1.000000 .
C6 C 0.56642(18) 0.3338(3) 0.25114(10) 0.0268(7) Uani 1.000000 .
C5 C 0.55638(17) 0.0169(3) 0.27911(10) 0.0260(7) Uani 1.000000 .
N8 N 0.46112(18) 0.4330(3) 0.20428(10) 0.0454(8) Uani 1.000000 .
C7 C 0.24312(18) 0.3417(4) 0.49439(11) 0.0355(8) Uani 1.000000 .
C10 C 0.49042(17) 0.1224(3) 0.26932(10) 0.0263(7) Uani 1.000000 .
O11 O 0.1288(3) 0.8391(4) 0.56830(11) 0.1184(17) Uani 1.000000 .
N13 N 0.75074(19) 0.4711(4) 0.32166(13) 0.0571(9) Uani 1.000000 .
C14 C 0.11044(17) 0.8334(3) 0.43221(10) 0.0274(7) Uani 1.000000 .
C15 C 0.56383(19) -0.0138(3) 0.23102(10) 0.0311(7) Uani 1.000000 .
C16 C 0.6040(2) -0.1675(4) 0.34031(11) 0.0392(8) Uani 1.000000 .
C17 C 0.09945(18) 0.8068(3) 0.35303(11) 0.0320(7) Uani 1.000000 .
C18 C 0.34962(19) 0.8559(3) 0.39838(11) 0.0334(8) Uani 1.000000 .
C19 C 0.08215(17) 0.4874(3) 0.41644(11) 0.0281(7) Uani 1.000000 .
C20 C 0.11742(19) 0.8293(3) 0.47831(11) 0.0344(8) Uani 1.000000 .
C21 C 0.47118(18) 0.2036(3) 0.30772(11) 0.0312(7) Uani 1.000000 .
C22 C 0.5117(2) 0.2846(3) 0.38718(11) 0.0360(8) Uani 1.000000 .
C23 C 0.63822(18) 0.3373(3) 0.28094(11) 0.0322(7) Uani 1.000000 .
C8 C 0.4415(2) 0.2961(4) 0.20336(11) 0.0382(8) Uani 1.000000 .
C12 C 0.09585(19) 0.9601(3) 0.40952(11) 0.0331(8) Uani 1.000000 .
C1a C 0.52535(19) 0.2157(3) 0.35109(10) 0.0328(8) Uani 1.000000 .
C1b C 0.28179(18) 0.7904(3) 0.39172(11) 0.0351(8) Uani 1.000000 .
N2 N 0.1164(2) 0.9494(4) 0.54884(11) 0.0586(9) Uani 1.000000 .
C1c C 0.1095(2) 0.9531(4) 0.49993(11) 0.0385(8) Uani 1.000000 .
C1d C 0.5340(2) 0.4576(3) 0.23145(11) 0.0348(8) Uani 1.000000 .
C1e C 0.67517(19) 0.4649(4) 0.28896(12) 0.0372(8) Uani 1.000000 .
C1f C 0.23121(19) 0.3155(4) 0.41596(12) 0.0374(8) Uani 1.000000 .
C1g C 0.0273(2) 0.4620(4) 0.44537(14) 0.0470(10) Uani 1.000000 .
C1h C 0.5008(3) 0.9293(6) 0.43998(18) 0.0814(16) Uani 1.000000 .
C1i C 0.5727(2) 0.5829(4) 0.23852(13) 0.0487(10) Uani 1.000000 .
C1j C 0.4790(2) -0.1881(4) 0.29245(12) 0.0402(8) Uani 1.000000 .
C1k C 0.0887(2) 1.0828(4) 0.43141(13) 0.0453(9) Uani 1.000000 .
C1l C 0.5958(3) -0.2897(4) 0.36226(14) 0.0591(11) Uani 1.000000 .
C1m C -0.02332(19) 0.6477(4) 0.39454(14) 0.0463(9) Uani 1.000000 .
C1n C 0.0956(2) 1.0786(4) 0.47732(13) 0.0443(9) Uani 1.000000 .
C1o C 0.5842(2) 0.1511(4) 0.17637(12) 0.0438(9) Uani 1.000000 .
C1p C 0.6433(2) -0.0354(4) 0.22446(14) 0.0490(10) Uani 1.000000 .
C1q C 0.2713(2) 0.1921(4) 0.42458(15) 0.0545(11) Uani 1.000000 .
C1r C 0.2968(2) 0.1438(4) 0.46842(16) 0.0622(12) Uani 1.000000 .
C24 C 0.2831(2) 0.2175(4) 0.50353(14) 0.0524(10) Uani 1.000000 .
C25 C 0.4701(3) -0.3113(4) 0.31420(16) 0.0605(12) Uani 1.000000 .
C26 C 0.5283(3) -0.3607(5) 0.34888(17) 0.0710(14) Uani 1.000000 .
C27 C 0.6440(2) 0.5851(4) 0.26791(13) 0.0472(10) Uani 1.000000 .
C28 C 0.6613(3) 0.2171(6) 0.43156(15) 0.0764(15) Uani 1.000000 .
C29 C 0.2877(3) 0.9733(6) 0.31359(15) 0.0867(18) Uani 1.000000 .
C30 C 0.4334(3) 0.4281(5) 0.44036(18) 0.0801(16) Uani 1.000000 .
C32 C -0.0439(3) 0.5274(8) 0.4192(2) 0.121(3) Uani 1.000000 .
C34 C 0.6540(4) 0.0743(8) 0.1950(3) 0.149(4) Uani 1.000000 .
H1l H 0.6354(3) -0.3233(4) 0.38578(14) 0.0709(14) Uiso 1.000000 R
H26 H 0.5221(3) -0.4430(5) 0.36346(17) 0.0852(16) Uiso 1.000000 R
H25 H 0.4245(3) -0.3603(4) 0.30523(16) 0.0725(14) Uiso 1.000000 R
H1j H 0.4390(2) -0.1555(4) 0.26895(12) 0.0483(10) Uiso 1.000000 R
H1i H 0.5508(2) 0.6633(4) 0.22374(13) 0.0585(12) Uiso 1.000000 R
H27 H 0.6713(2) 0.6679(4) 0.27356(13) 0.0566(11) Uiso 1.000000 R
H23 H 0.66111(18) 0.2569(3) 0.29519(11) 0.0387(9) Uiso 1.000000 R
H24 H 0.3003(2) 0.1852(4) 0.53323(14) 0.0628(12) Uiso 1.000000 R
H1r H 0.3236(2) 0.0604(4) 0.47413(16) 0.0746(14) Uiso 1.000000 R
H1q H 0.2810(2) 0.1417(4) 0.40071(15) 0.0654(13) Uiso 1.000000 R
H1f H 0.21427(19) 0.3469(4) 0.38613(12) 0.0449(10) Uiso 1.000000 R
H1k H 0.0794(2) 1.1663(4) 0.41549(13) 0.0544(11) Uiso 1.000000 R
H1n H 0.0910(2) 1.1596(4) 0.49304(13) 0.0531(11) Uiso 1.000000 R
H20 H 0.12711(19) 0.7462(3) 0.49440(11) 0.0413(9) Uiso 1.000000 R
H4 H 0.48873(16) 0.0837(3) 0.18383(8) 0.0366(7) Uiso 1.000000 R
H7 H 0.04486(14) 0.5878(3) 0.35976(9) 0.0369(7) Uiso 1.000000 R
H9 H 0.18495(16) 0.5809(3) 0.37918(10) 0.0291(8) Uiso 1.000000 R
H11 H 0.16740(16) 0.5678(3) 0.46881(10) 0.0292(8) Uiso 1.000000 R
H5a H 0.08154(17) 1.0083(3) 0.34384(9) 0.0475(9) Uiso 1.000000 R
H5 H 0.60275(17) 0.0645(3) 0.29618(10) 0.0311(8) Uiso 1.000000 R
H8 H 0.43157(18) 0.4970(3) 0.18964(10) 0.0544(10) Uiso 1.000000 R
H10 H 0.44437(17) 0.0711(3) 0.25383(10) 0.0316(8) Uiso 1.000000 R
H15 H 0.53202(19) -0.0942(3) 0.21861(10) 0.0373(9) Uiso 1.000000 R
H19 H 0.07999(17) 0.4084(3) 0.39582(11) 0.0337(8) Uiso 1.000000 R
H1a H 0.57271(19) 0.1741(3) 0.35491(10) 0.0394(9) Uiso 1.000000 R
H1b H 0.24685(18) 0.8016(3) 0.36352(11) 0.0421(9) Uiso 1.000000 R
H1ga H 0.0203(2) 0.3632(4) 0.44930(14) 0.0564(11) Uiso 1.000000 R
H1gb H 0.0456(2) 0.5049(4) 0.47506(14) 0.0564(11) Uiso 1.000000 R
H1ha H 0.5129(14) 0.893(3) 0.4134(8) 0.122(2) Uiso 1.000000 GR
H1hb H 0.4882(8) 1.0261(8) 0.4356(13) 0.122(2) Uiso 1.000000 GR
H1hc H 0.5440(6) 0.918(3) 0.4658(6) 0.122(2) Uiso 1.000000 GR
H1ma H -0.02175(19) 0.7327(4) 0.41187(14) 0.0556(11) Uiso 1.000000 R
H1mb H -0.05967(19) 0.6590(4) 0.36509(14) 0.0556(11) Uiso 1.000000 R
H1oa H 0.5623(2) 0.1266(4) 0.14473(12) 0.0526(11) Uiso 1.000000 R
H1ob H 0.5938(2) 0.2504(4) 0.17838(12) 0.0526(11) Uiso 1.000000 R
H1pa H 0.6816(2) -0.0305(4) 0.25342(14) 0.0588(12) Uiso 1.000000 R
H1pb H 0.6468(2) -0.1253(4) 0.21077(14) 0.0588(12) Uiso 1.000000 R
H28a H 0.6768(12) 0.258(2) 0.4068(8) 0.115(2) Uiso 1.000000 GR
H28b H 0.7020(7) 0.224(3) 0.4589(4) 0.115(2) Uiso 1.000000 GR
H28c H 0.6490(6) 0.1210(9) 0.4250(12) 0.115(2) Uiso 1.000000 GR
H29a H 0.2935(9) 1.041(3) 0.2917(7) 0.130(3) Uiso 1.000000 GR
H29b H 0.2786(12) 0.8837(13) 0.2993(9) 0.130(3) Uiso 1.000000 GR
H29c H 0.2455(5) 0.998(4) 0.3252(3) 0.130(3) Uiso 1.000000 GR
H30a H 0.3865(7) 0.471(3) 0.4415(4) 0.120(2) Uiso 1.000000 GR
H30b H 0.446(2) 0.3551(8) 0.4626(2) 0.120(2) Uiso 1.000000 GR
H30c H 0.4733(14) 0.496(3) 0.4467(5) 0.120(2) Uiso 1.000000 GR
H32a H -0.0742(3) 0.4613(8) 0.3978(2) 0.145(3) Uiso 1.000000 R
H32b H -0.0735(3) 0.5583(8) 0.4395(2) 0.145(3) Uiso 1.000000 R
H34a H 0.6716(4) 0.0352(8) 0.1703(3) 0.179(5) Uiso 1.000000 R
H34b H 0.6929(4) 0.1374(8) 0.2119(3) 0.179(5) Uiso 1.000000 R

loop_
_atom_site_aniso_label
_atom_site_aniso_U_11
_atom_site_aniso_U_22
_atom_site_aniso_U_33
_atom_site_aniso_U_12
_atom_site_aniso_U_13
_atom_site_aniso_U_23
Br1 0.0605(3) 0.0902(3) 0.02636(19) 0.0278(2) 0.00889(17) 0.00708(19)
Br2 0.0449(2) 0.0620(3) 0.0479(2) 0.0040(2) -0.00796(18) 0.01001(19)
S1 0.0306(5) 0.0464(6) 0.0516(6) -0.0064(4) 0.0040(4) -0.0019(4)
S2 0.0516(6) 0.0473(6) 0.0598(6) -0.0025(5) 0.0287(5) -0.0111(5)
S3 0.0610(6) 0.0526(6) 0.0541(6) -0.0144(5) 0.0312(5) 0.0032(5)
S4 0.0682(7) 0.0621(7) 0.0323(5) -0.0006(6) 0.0093(5) -0.0138(5)
O2 0.0372(13) 0.0623(17) 0.0279(12) -0.0141(12) -0.0045(10) 0.0070(11)
O3 0.0603(16) 0.0506(16) 0.0228(12) 0.0117(13) 0.0021(11) 0.0013(11)
N4 0.0421(16) 0.0277(14) 0.0197(13) -0.0017(12) 0.0045(11) -0.0004(11)
O5 0.0482(16) 0.0539(17) 0.0561(17) -0.0010(14) -0.0238(13) 0.0027(14)
O6 0.148(3) 0.071(2) 0.0531(19) 0.017(2) 0.031(2) -0.0283(17)
N7 0.0259(14) 0.0310(15) 0.0308(14) 0.0010(12) -0.0005(11) -0.0024(11)
O8 0.0420(15) 0.077(2) 0.0444(15) 0.0220(15) 0.0089(12) -0.0004(14)
C9 0.0278(16) 0.0231(16) 0.0204(14) -0.0012(13) 0.0040(12) -0.0002(12)
O10 0.066(2) 0.073(2) 0.131(3) -0.0389(19) -0.002(2) -0.012(2)
C11 0.0256(16) 0.0254(16) 0.0215(15) 0.0003(13) 0.0055(12) -0.0022(12)
O12 0.062(2) 0.065(2) 0.139(3) -0.0040(18) -0.041(2) -0.003(2)
C13 0.0271(16) 0.0238(16) 0.0222(15) 0.0005(13) 0.0006(12) -0.0001(12)
C1 0.0394(19) 0.0241(17) 0.0278(16) 0.0025(14) 0.0107(14) 0.0030(13)
C2 0.0286(17) 0.0301(18) 0.0250(16) -0.0012(14) 0.0055(13) -0.0004(13)
C3 0.0216(15) 0.0281(17) 0.0298(16) 0.0010(13) 0.0068(13) 0.0021(13)
C4 0.0332(17) 0.0260(17) 0.0190(14) -0.0002(14) 0.0004(12) 0.0023(12)
N5 0.0574(19) 0.0271(16) 0.0301(15) 0.0044(14) 0.0046(14) 0.0085(12)
C6 0.0359(18) 0.0241(17) 0.0210(15) 0.0010(14) 0.0082(13) 0.0016(12)
C5 0.0284(16) 0.0228(16) 0.0240(15) -0.0018(13) 0.0023(13) 0.0029(12)
N8 0.0535(19) 0.0296(17) 0.0406(17) 0.0110(14) -0.0089(14) 0.0068(13)
C7 0.0307(18) 0.040(2) 0.0334(18) 0.0068(15) 0.0049(14) 0.0025(15)
C10 0.0254(16) 0.0276(16) 0.0217(15) -0.0023(13) -0.0009(12) 0.0018(12)
O11 0.241(5) 0.080(3) 0.0420(19) 0.057(3) 0.051(3) 0.0115(18)
N13 0.0419(19) 0.052(2) 0.071(2) -0.0105(18) 0.0033(17) -0.0195(19)
C14 0.0249(16) 0.0257(17) 0.0279(16) 0.0008(13) 0.0006(13) 0.0006(13)
C15 0.0417(19) 0.0244(17) 0.0257(16) 0.0013(15) 0.0067(14) 0.0018(13)
C16 0.051(2) 0.0334(19) 0.0329(18) 0.0022(17) 0.0097(16) 0.0064(15)
C17 0.0313(18) 0.0323(19) 0.0267(17) 0.0039(15) -0.0022(13) 0.0061(14)
C18 0.0362(19) 0.0319(19) 0.0356(18) -0.0025(15) 0.0159(15) -0.0048(15)
C19 0.0246(16) 0.0258(17) 0.0330(17) 0.0013(13) 0.0060(13) 0.0009(13)
C20 0.0430(19) 0.0302(18) 0.0287(17) 0.0028(15) 0.0075(15) 0.0006(14)
C21 0.0341(19) 0.0286(18) 0.0322(17) -0.0016(15) 0.0110(14) 0.0068(14)
C22 0.049(2) 0.0292(18) 0.0330(18) -0.0065(16) 0.0168(16) 0.0018(14)
C23 0.0351(18) 0.0255(18) 0.0348(18) 0.0013(14) 0.0070(14) -0.0006(14)
C8 0.044(2) 0.039(2) 0.0250(17) 0.0041(17) -0.0031(15) 0.0024(15)
C12 0.0370(19) 0.0282(18) 0.0311(17) 0.0009(15) 0.0037(14) 0.0043(14)
C1a 0.0334(18) 0.0384(19) 0.0274(16) 0.0015(15) 0.0096(14) -0.0010(14)
C1b 0.0333(18) 0.041(2) 0.0284(17) -0.0058(16) 0.0038(14) 0.0025(15)
N2 0.081(3) 0.059(2) 0.0363(18) 0.013(2) 0.0164(17) -0.0104(18)
C1c 0.042(2) 0.039(2) 0.0318(18) 0.0017(16) 0.0056(15) -0.0085(15)
C1d 0.046(2) 0.0287(19) 0.0270(17) 0.0042(16) 0.0051(15) 0.0021(14)
C1e 0.0348(19) 0.036(2) 0.042(2) -0.0050(16) 0.0121(16) -0.0094(16)
C1f 0.0381(19) 0.038(2) 0.0356(19) 0.0041(16) 0.0086(15) -0.0057(15)
C1g 0.038(2) 0.050(2) 0.057(2) -0.0005(18) 0.0179(18) 0.0121(19)
C1h 0.045(3) 0.108(4) 0.088(4) -0.030(3) 0.011(2) -0.001(3)
C1i 0.073(3) 0.0228(19) 0.048(2) 0.0009(18) 0.012(2) 0.0051(16)
C1j 0.045(2) 0.036(2) 0.042(2) -0.0073(17) 0.0142(17) -0.0003(16)
C1k 0.061(2) 0.0228(19) 0.049(2) 0.0026(17) 0.0093(19) 0.0013(16)
C1l 0.080(3) 0.046(2) 0.048(2) 0.009(2) 0.012(2) 0.0226(19)
C1m 0.0292(19) 0.044(2) 0.062(2) 0.0050(17) 0.0056(17) 0.0018(19)
C1n 0.053(2) 0.030(2) 0.048(2) -0.0009(17) 0.0098(18) -0.0124(16)
C1o 0.067(3) 0.038(2) 0.0319(18) -0.0050(19) 0.0237(18) -0.0006(16)
C1p 0.055(2) 0.052(2) 0.047(2) 0.013(2) 0.0248(19) 0.0087(18)
C1q 0.049(2) 0.046(2) 0.066(3) 0.0188(19) 0.011(2) -0.013(2)
C1r 0.059(3) 0.045(2) 0.075(3) 0.028(2) 0.005(2) 0.008(2)
C24 0.052(2) 0.050(2) 0.050(2) 0.018(2) 0.0044(19) 0.0159(19)
C25 0.070(3) 0.042(2) 0.076(3) -0.018(2) 0.030(3) 0.005(2)
C26 0.102(4) 0.044(3) 0.071(3) -0.007(3) 0.032(3) 0.025(2)
C27 0.059(3) 0.031(2) 0.052(2) -0.0100(19) 0.016(2) -0.0054(17)
C28 0.061(3) 0.106(4) 0.048(3) 0.015(3) -0.008(2) -0.029(3)
C29 0.114(4) 0.095(4) 0.045(3) -0.038(3) 0.010(3) 0.025(3)
C30 0.084(4) 0.085(4) 0.086(4) -0.006(3) 0.047(3) -0.042(3)
C32 0.056(3) 0.169(6) 0.157(6) 0.053(4) 0.062(4) 0.096(5)
C34 0.109(5) 0.165(7) 0.219(8) 0.085(5) 0.122(6) 0.144(7)

loop_
_atom_type_symbol
_atom_type_scat_dispersion_real
_atom_type_scat_dispersion_imag
_atom_type_scat_source
_atom_type_scat_dispersion_source
C 0.00347 0.00161 'International Tables Volume C Table 6.1.1.4 (pp. 500-502)' 'Henke, Gullikson and Davis, At. Data and Nucl. Data Tables, 1993, 54, 2'
H 0.00000 0.00000 'International Tables Volume C Table 6.1.1.4 (pp. 500-502)' 'Henke, Gullikson and Davis, At. Data and Nucl. Data Tables, 1993, 54, 2'
O 0.01158 0.00611 'International Tables Volume C Table 6.1.1.4 (pp. 500-502)' 'Henke, Gullikson and Davis, At. Data and Nucl. Data Tables, 1993, 54, 2'
N 0.00653 0.00323 'International Tables Volume C Table 6.1.1.4 (pp. 500-502)' 'Henke, Gullikson and Davis, At. Data and Nucl. Data Tables, 1993, 54, 2'
S 0.12424 0.12443 'International Tables Volume C Table 6.1.1.4 (pp. 500-502)' 'Henke, Gullikson and Davis, At. Data and Nucl. Data Tables, 1993, 54, 2'
Br -0.28346 2.55990 'International Tables Volume C Table 6.1.1.4 (pp. 500-502)' 'Henke, Gullikson and Davis, At. Data and Nucl. Data Tables, 1993, 54, 2'

loop_
_geom_angle_atom_site_label_1
_geom_angle_atom_site_label_2
_geom_angle_atom_site_label_3
_geom_angle
C1h S1 C18 103.6(2)
C30 S2 C22 104.4(2)
C29 S3 C18 103.94(19)
C28 S4 C22 104.07(18)
C15 N4 C4 110.1(2)
C1o N4 C4 119.3(3)
C1o N4 C15 108.8(3)
C19 N7 C13 110.0(2)
C1m N7 C13 119.7(3)
C1m N7 C19 109.6(3)
C13 C9 C11 101.1(2)
C2 C9 C11 115.7(2)
C2 C9 C13 116.0(2)
C3 C11 C9 117.7(2)
C19 C11 C9 101.4(2)
C19 C11 C3 113.4(2)
C9 C13 N7 100.4(2)
C14 C13 N7 118.1(3)
C14 C13 C9 115.7(2)
C17 C13 N7 107.8(2)
C17 C13 C9 113.1(2)
C17 C13 C14 101.9(2)
C16 C1 C5 123.1(3)
C1j C1 C5 120.4(3)
C1j C1 C16 116.4(3)
C9 C2 O2 120.2(3)
C1b C2 O2 124.0(3)
C1b C2 C9 115.7(3)
C7 C3 C11 123.1(3)
C1f C3 C11 120.8(3)
C1f C3 C7 116.0(3)
C6 C4 N4 117.7(3)
C10 C4 N4 101.1(2)
C10 C4 C6 115.9(2)
C8 C4 N4 107.4(2)
C8 C4 C6 101.7(2)
C8 C4 C10 113.3(3)
C12 N5 C17 112.1(3)
C23 C6 C4 132.8(3)
C1d C6 C4 108.3(3)
C1d C6 C23 118.8(3)
C10 C5 C1 116.6(3)
C15 C5 C1 113.3(3)
C15 C5 C10 101.8(2)
C1d N8 C8 112.4(3)
C3 C7 Br1 120.8(2)
C24 C7 Br1 116.4(3)
C24 C7 C3 122.8(3)
C5 C10 C4 101.5(2)
C21 C10 C4 113.6(2)
C21 C10 C5 121.1(2)
O12 N13 O10 123.5(4)
C1e N13 O10 118.2(4)
C1e N13 O12 118.2(3)
C20 C14 C13 132.8(3)
C12 C14 C13 108.0(3)
C12 C14 C20 119.1(3)
C5 C15 N4 105.0(2)
C1p C15 N4 105.8(3)
C1p C15 C5 118.6(3)
C1 C16 Br2 121.7(2)
C1l C16 Br2 115.6(3)
C1l C16 C1 122.7(4)
C13 C17 O3 125.4(3)
N5 C17 O3 126.9(3)
N5 C17 C13 107.7(3)
S3 C18 S1 115.35(19)
C1b C18 S1 120.5(3)
C1b C18 S3 124.1(3)
C11 C19 N7 104.9(2)
C1g C19 N7 104.9(3)
C1g C19 C11 119.0(3)
C1c C20 C14 117.9(3)
C10 C21 O8 116.4(3)
C1a C21 O8 122.9(3)
C1a C21 C10 120.6(3)
S4 C22 S2 114.98(19)
C1a C22 S2 121.5(3)
C1a C22 S4 123.5(3)
C1e C23 C6 117.9(3)
C4 C8 O5 125.4(3)
N8 C8 O5 127.0(3)
N8 C8 C4 107.5(3)
C14 C12 N5 110.2(3)
C1k C12 N5 127.2(3)
C1k C12 C14 122.6(3)
C22 C1a C21 123.9(3)
C18 C1b C2 125.5(3)
O11 N2 O6 123.0(4)
C1c N2 O6 118.5(4)
C1c N2 O11 118.5(3)
N2 C1c C20 118.2(3)
C1n C1c C20 122.8(3)
C1n C1c N2 119.0(3)
N8 C1d C6 109.9(3)
C1i C1d C6 122.5(3)
C1i C1d N8 127.5(3)
C23 C1e N13 118.5(3)
C27 C1e N13 118.7(3)
C27 C1e C23 122.8(3)
C1q C1f C3 121.8(3)
C32 C1g C19 103.8(3)
C27 C1i C1d 118.1(3)
C25 C1j C1 121.4(4)
C1n C1k C12 118.3(3)
C26 C1l C16 119.0(4)
C32 C1m N7 104.7(3)
C1k C1n C1c 119.4(3)
C34 C1o N4 105.8(3)
C34 C1p C15 105.9(3)
C1r C1q C1f 120.0(4)
C24 C1r C1q 120.2(4)
C1r C24 C7 119.1(4)
C26 C25 C1j 120.0(4)
C25 C26 C1l 120.5(4)
C1i C27 C1e 119.8(3)
C1m C32 C1g 107.6(4)
C1p C34 C1o 111.7(4)

loop_
_geom_bond_atom_site_label_1
_geom_bond_atom_site_label_2
_geom_bond_distance
Br1 C7 1.904(3)
Br2 C16 1.908(4)
S1 C18 1.752(3)
S1 C1h 1.810(4)
S2 C22 1.736(4)
S2 C30 1.801(5)
S3 C18 1.736(3)
S3 C29 1.784(5)
S4 C22 1.742(3)
S4 C28 1.782(5)
O2 C2 1.220(4)
O3 C17 1.211(4)
N4 C4 1.466(4)
N4 C15 1.485(4)
N4 C1o 1.467(4)
O5 C8 1.202(4)
O6 N2 1.211(4)
N7 C13 1.463(4)
N7 C19 1.486(4)
N7 C1m 1.470(4)
O8 C21 1.226(4)
C9 C11 1.539(4)
C9 C13 1.552(4)
C9 C2 1.517(4)
O10 N13 1.215(4)
C11 C3 1.502(4)
C11 C19 1.535(4)
O12 N13 1.214(5)
C13 C14 1.524(4)
C13 C17 1.547(4)
C1 C5 1.512(4)
C1 C16 1.392(4)
C1 C1j 1.391(5)
C2 C1b 1.437(4)
C3 C7 1.388(4)
C3 C1f 1.392(4)
C4 C6 1.524(4)
C4 C10 1.546(4)
C4 C8 1.548(4)
N5 C17 1.358(4)
N5 C12 1.393(4)
C6 C23 1.381(4)
C6 C1d 1.392(4)
C5 C10 1.540(4)
C5 C15 1.538(4)
N8 C8 1.362(4)
N8 C1d 1.387(4)
C7 C24 1.388(5)
C10 C21 1.524(4)
O11 N2 1.207(4)
N13 C1e 1.471(5)
C14 C20 1.378(4)
C14 C12 1.392(4)
C15 C1p 1.529(5)
C16 C1l 1.381(5)
C18 C1b 1.354(4)
C19 C1g 1.519(5)
C20 C1c 1.386(5)
C21 C1a 1.429(4)
C22 C1a 1.363(4)
C23 C1e 1.389(5)
C12 C1k 1.379(5)
N2 C1c 1.464(5)
C1c C1n 1.379(5)
C1d C1i 1.383(5)
C1e C27 1.370(5)
C1f C1q 1.381(5)
C1g C32 1.472(6)
C1i C27 1.369(5)
C1j C25 1.388(5)
C1k C1n 1.373(5)
C1l C26 1.370(6)
C1m C32 1.482(7)
C1o C34 1.450(6)
C1p C34 1.432(6)
C1q C1r 1.375(6)
C1r C24 1.362(6)
C25 C26 1.369(6)
